data_2300176
loop_
_publ_author_name
'Seredyuk, Maksym'
'Gaspar, Ana B.'
'Kusz, Joachim'
'Bednarek, Gabriela'
'G\"utlich, Philipp'

_publ_section_title
;
 Variable-temperature X-ray crystal structure determinations of
 {Fe[tren(6-Mepy)~3~]}(ClO~4~)~2~ and {Zn[tren(6-Mepy)~3~]}(ClO~4~)~2~
 compounds: correlation of the structural data with magnetic and
 M\"ossbauer spectroscopy data
;
_journal_issue 6
_journal_name_full 'Journal of Applied Crystallography'
_journal_page_first 1135
_journal_page_last 1145
_journal_paper_doi 10.1107/S0021889807048571
_journal_volume 40
_journal_year 2007
_chemical_formula_sum 'C27 H33 Cl2 N7 O8 Zn'
_chemical_formula_weight 719.87
_chemical_name_systematic
;
 ?
;
_space_group_IT_number 14
_symmetry_cell_setting monoclinic
_symmetry_space_group_name_Hall '-P 2ybc'
_symmetry_space_group_name_H-M 'P 1 21/c 1'
_atom_sites_solution_hydrogens geom
_atom_sites_solution_primary direct
_atom_sites_solution_secondary difmap
_audit_creation_method SHELXL-97
_cell_angle_alpha 90.00
_cell_angle_beta 91.885(2)
_cell_angle_gamma 90.00
_cell_formula_units_Z 4
_cell_length_a 10.3736(3)
_cell_length_b 19.1884(5)
_cell_length_c 15.1122(4)
_cell_measurement_temperature 80(2)
_cell_volume 3006.50(14)
_computing_cell_refinement
;
CrysAlis RED, Oxford Diffraction Ltd.,
Version 1.171.29.2 (release 20-01-2006 CrysAlis171 .NET)
(compiled Jan 20 2006,12:36:28)
;
_computing_data_collection
;
CrysAlis CCD, Oxford Diffraction Ltd.,
Version 1.171.29.2 (release 20-01-2006 CrysAlis171 .NET)
(compiled Jan 20 2006,12:36:28)
;
_computing_data_reduction
;
CrysAlis RED, Oxford Diffraction Ltd.,
Version 1.171.29.2 (release 20-01-2006 CrysAlis171 .NET)
(compiled Jan 20 2006,12:36:28)
;
_computing_structure_refinement 'SHELXL-97 (Sheldrick, 1997)'
_computing_structure_solution 'SHELXS-97 (Sheldrick, 1990)'
_diffrn_ambient_temperature 80(2)
_diffrn_detector_area_resol_mean 16.0328
_diffrn_measured_fraction_theta_full 0.997
_diffrn_measured_fraction_theta_max 0.909
_diffrn_measurement_device_type KM4_CCD_Sapphire3
_diffrn_measurement_method \q-scan
_diffrn_radiation_monochromator graphite
_diffrn_radiation_source 'fine-focus sealed tube'
_diffrn_radiation_type MoK\a
_diffrn_radiation_wavelength 0.71073
_diffrn_reflns_av_R_equivalents 0.0224
_diffrn_reflns_av_sigmaI/netI 0.0304
_diffrn_reflns_limit_h_max 15
_diffrn_reflns_limit_h_min -15
_diffrn_reflns_limit_k_max 28
_diffrn_reflns_limit_k_min -27
_diffrn_reflns_limit_l_max 22
_diffrn_reflns_limit_l_min -13
_diffrn_reflns_number 29446
_diffrn_reflns_theta_full 25.00
_diffrn_reflns_theta_max 32.86
_diffrn_reflns_theta_min 2.89
_exptl_absorpt_coefficient_mu 1.057
_exptl_absorpt_correction_T_max 0.88448
_exptl_absorpt_correction_T_min 0.85431
_exptl_absorpt_correction_type multi-scan
_exptl_absorpt_process_details
;
CrysAlis RED, Oxford Diffraction Ltd.,
Version 1.171.29.2 (release 20-01-2006 CrysAlis171 .NET)
(compiled Jan 20 2006,12:36:28)
Empirical absorption correction using spherical harmonics,
implemented in SCALE3 ABSPACK scaling algorithm.
;
_exptl_crystal_colour yellow
_exptl_crystal_density_diffrn 1.590
_exptl_crystal_density_method 'not measured'
_exptl_crystal_description polyhedron
_exptl_crystal_F_000 1488
_exptl_crystal_size_max 0.32
_exptl_crystal_size_mid 0.26
_exptl_crystal_size_min 0.12
_refine_diff_density_max 0.820
_refine_diff_density_min -0.582
_refine_ls_extinction_method none
_refine_ls_goodness_of_fit_ref 1.001
_refine_ls_hydrogen_treatment constr
_refine_ls_matrix_type full
_refine_ls_number_parameters 409
_refine_ls_number_reflns 10191
_refine_ls_number_restraints 0
_refine_ls_restrained_S_all 1.001
_refine_ls_R_factor_all 0.0389
_refine_ls_R_factor_gt 0.0271
_refine_ls_shift/su_max 0.003
_refine_ls_shift/su_mean 0.000
_refine_ls_structure_factor_coef Fsqd
_refine_ls_weighting_details 'calc w=1/[\s^2^(Fo^2^)+(0.0480P)^2^+0.0000P] where P=(Fo^2^+2Fc^2^)/3'
_refine_ls_weighting_scheme calc
_refine_ls_wR_factor_gt 0.0731
_refine_ls_wR_factor_ref 0.0754
_reflns_number_gt 7979
_reflns_number_total 10191
_reflns_threshold_expression >2sigma(I)
_cod_data_source_file aj5096.cif
_cod_data_source_block 1-Zn_80
_cod_original_sg_symbol_H-M 'P 21/c'
_cod_database_code 2300176

loop_
_symmetry_equiv_pos_as_xyz
'x, y, z'
'-x, y+1/2, -z+1/2'
'-x, -y, -z'
'x, -y-1/2, z-1/2'

loop_
_atom_site_type_symbol
_atom_site_label
_atom_site_fract_x
_atom_site_fract_y
_atom_site_fract_z
_atom_site_U_iso_or_equiv
_atom_site_adp_type
_atom_site_calc_flag
_atom_site_refinement_flags
_atom_site_occupancy
_atom_site_disorder_assembly
_atom_site_disorder_group
Zn Zn1 0.696736(13) 0.070108(7) 0.739268(8) 0.01181(4) Uani d . 1 . .
Cl Cl1 1.36342(3) 0.318031(15) 0.538044(19) 0.01667(6) Uani d . 1 . .
Cl Cl2 1.22191(3) -0.148394(16) 0.701286(19) 0.01827(6) Uani d . 1 . .
N N1 0.61580(10) 0.09994(5) 0.61280(7) 0.01575(19) Uani d . 1 . .
N N2 0.84350(10) 0.14809(5) 0.68757(7) 0.01448(19) Uani d . 1 . .
N N3 0.77184(10) 0.04992(5) 0.88201(6) 0.01396(18) Uani d . 1 . .
N N4 0.62053(10) 0.15342(5) 0.81132(7) 0.01457(19) Uani d . 1 . .
N N5 0.55877(10) -0.00634(5) 0.76543(7) 0.01439(19) Uani d . 1 . .
N N6 0.77469(10) -0.02906(5) 0.67052(6) 0.01338(18) Uani d . 1 . .
N N7 0.39497(10) 0.10727(5) 0.71925(7) 0.0176(2) Uani d . 1 . .
O O1 1.33870(11) 0.30448(6) 0.62971(6) 0.0290(2) Uani d . 1 . .
O O2 1.43859(9) 0.26123(5) 0.50304(6) 0.0245(2) Uani d . 1 . .
O O3 1.24223(9) 0.32243(5) 0.48854(6) 0.0235(2) Uani d . 1 . .
O O4 1.43240(10) 0.38247(5) 0.52972(7) 0.0284(2) Uani d . 1 . .
O O5 1.29961(15) -0.11346(8) 0.63813(8) 0.0593(4) Uani d . 1 . .
O O6 1.12294(12) -0.10253(7) 0.72786(8) 0.0468(3) Uani d . 1 . .
O O7 1.16808(13) -0.20952(6) 0.66083(7) 0.0382(3) Uani d . 1 . .
O O8 1.30168(12) -0.16560(7) 0.77759(7) 0.0392(3) Uani d . 1 . .
C C1 0.57528(12) -0.06684(6) 0.73350(8) 0.0161(2) Uani d . 1 . .
H H11 0.5161 -0.1031 0.7456 0.019 Uiso calc R 1 . .
C C2 0.68643(12) -0.08068(6) 0.67770(8) 0.0146(2) Uani d . 1 . .
C C3 0.69752(13) -0.14506(6) 0.63774(9) 0.0190(2) Uani d . 1 . .
H H13 0.6324 -0.1794 0.6436 0.023 Uiso calc R 1 . .
C C4 0.80600(13) -0.15857(7) 0.58870(9) 0.0205(2) Uani d . 1 . .
H H14 0.8164 -0.2022 0.5600 0.025 Uiso calc R 1 . .
C C5 0.89767(13) -0.10714(6) 0.58284(8) 0.0178(2) Uani d . 1 . .
H H15 0.9733 -0.1154 0.5507 0.021 Uiso calc R 1 . .
C C6 0.88016(12) -0.04256(6) 0.62405(7) 0.0147(2) Uani d . 1 . .
C C7 0.68116(13) 0.14306(6) 0.56890(8) 0.0177(2) Uani d . 1 . .
H H17 0.6507 0.1576 0.5118 0.021 Uiso calc R 1 . .
C C8 0.80412(12) 0.17073(6) 0.60608(8) 0.0161(2) Uani d . 1 . .
C C9 0.87419(14) 0.21741(7) 0.55664(9) 0.0214(3) Uani d . 1 . .
H H19 0.8445 0.2309 0.4990 0.026 Uiso calc R 1 . .
C C10 0.98841(14) 0.24389(7) 0.59296(10) 0.0243(3) Uani d . 1 . .
H H110 1.0385 0.2760 0.5608 0.029 Uiso calc R 1 . .
C C11 1.02774(13) 0.22264(7) 0.67659(9) 0.0225(3) Uani d . 1 . .
H H111 1.1050 0.2407 0.7030 0.027 Uiso calc R 1 . .
C C12 0.95388(12) 0.17428(6) 0.72289(8) 0.0171(2) Uani d . 1 . .
C C13 0.65479(12) 0.15772(7) 0.89249(8) 0.0176(2) Uani d . 1 . .
H H113 0.6308 0.1973 0.9259 0.021 Uiso calc R 1 . .
C C14 0.73112(12) 0.10204(7) 0.93506(8) 0.0165(2) Uani d . 1 . .
C C15 0.75138(12) 0.10281(7) 1.02606(8) 0.0201(3) Uani d . 1 . .
H H115 0.7244 0.1413 1.0604 0.024 Uiso calc R 1 . .
C C16 0.81197(12) 0.04604(8) 1.06571(8) 0.0215(3) Uani d . 1 . .
H H116 0.8281 0.0449 1.1279 0.026 Uiso calc R 1 . .
C C17 0.84847(12) -0.00875(7) 1.01337(8) 0.0200(2) Uani d . 1 . .
H H117 0.8862 -0.0491 1.0398 0.024 Uiso calc R 1 . .
C C18 0.83010(11) -0.00524(7) 0.92082(8) 0.0158(2) Uani d . 1 . .
C C19 0.52833(12) 0.20458(6) 0.77552(8) 0.0172(2) Uani d . 1 . .
H H119 0.5528 0.2191 0.7155 0.021 Uiso calc R 1 . .
H H219 0.5278 0.2464 0.8139 0.021 Uiso calc R 1 . .
C C20 0.39480(12) 0.17071(6) 0.77171(9) 0.0181(2) Uani d . 1 . .
H H120 0.3685 0.1597 0.8325 0.022 Uiso calc R 1 . .
H H220 0.3312 0.2039 0.7455 0.022 Uiso calc R 1 . .
C C21 0.44390(12) 0.00665(7) 0.81718(9) 0.0181(2) Uani d . 1 . .
H H121 0.4672 0.0354 0.8697 0.022 Uiso calc R 1 . .
H H221 0.4081 -0.0381 0.8379 0.022 Uiso calc R 1 . .
C C22 0.34316(12) 0.04479(7) 0.75855(9) 0.0205(2) Uani d . 1 . .
H H122 0.3117 0.0130 0.7109 0.025 Uiso calc R 1 . .
H H222 0.2687 0.0575 0.7946 0.025 Uiso calc R 1 . .
C C23 0.48993(13) 0.07726(7) 0.57661(8) 0.0200(2) Uani d . 1 . .
H H123 0.4808 0.0263 0.5843 0.024 Uiso calc R 1 . .
H H223 0.4834 0.0877 0.5125 0.024 Uiso calc R 1 . .
C C24 0.38216(13) 0.11494(7) 0.62425(8) 0.0204(2) Uani d . 1 . .
H H124 0.3840 0.1651 0.6090 0.025 Uiso calc R 1 . .
H H224 0.2977 0.0960 0.6035 0.025 Uiso calc R 1 . .
C C30 0.87688(13) -0.06304(7) 0.86433(8) 0.0182(2) Uani d . 1 . .
H H130 0.8032 -0.0905 0.8419 0.027 Uiso calc R 1 . .
H H230 0.9353 -0.0931 0.8995 0.027 Uiso calc R 1 . .
H H330 0.9230 -0.0436 0.8144 0.027 Uiso calc R 1 . .
C C31 0.98181(13) 0.01259(7) 0.61868(9) 0.0202(2) Uani d . 1 . .
H H131 0.9491 0.0512 0.5819 0.030 Uiso calc R 1 . .
H H231 1.0588 -0.0071 0.5923 0.030 Uiso calc R 1 . .
H H331 1.0041 0.0298 0.6783 0.030 Uiso calc R 1 . .
C C32 0.99838(13) 0.15021(7) 0.81299(9) 0.0208(2) Uani d . 1 . .
H H132 0.9447 0.1716 0.8577 0.031 Uiso calc R 1 . .
H H232 1.0885 0.1639 0.8238 0.031 Uiso calc R 1 . .
H H332 0.9910 0.0994 0.8164 0.031 Uiso calc R 1 . .

loop_
_atom_site_aniso_label
_atom_site_aniso_U_11
_atom_site_aniso_U_22
_atom_site_aniso_U_33
_atom_site_aniso_U_12
_atom_site_aniso_U_13
_atom_site_aniso_U_23
Zn1 0.01317(7) 0.01042(6) 0.01192(6) -0.00038(5) 0.00165(4) 0.00019(5)
Cl1 0.01899(14) 0.01253(12) 0.01873(13) -0.00094(10) 0.00417(10) 0.00044(10)
Cl2 0.02181(14) 0.01775(13) 0.01518(12) 0.00181(11) -0.00037(10) -0.00187(10)
N1 0.0188(5) 0.0137(5) 0.0147(4) 0.0021(4) 0.0001(4) -0.0014(4)
N2 0.0165(5) 0.0105(4) 0.0167(4) 0.0018(4) 0.0048(4) 0.0001(4)
N3 0.0121(4) 0.0171(5) 0.0128(4) -0.0023(4) 0.0016(3) -0.0001(4)
N4 0.0136(5) 0.0124(4) 0.0179(5) -0.0006(4) 0.0037(4) -0.0012(4)
N5 0.0132(4) 0.0140(4) 0.0160(4) 0.0007(4) 0.0009(4) 0.0030(4)
N6 0.0160(5) 0.0112(4) 0.0130(4) -0.0002(4) 0.0004(4) 0.0007(3)
N7 0.0190(5) 0.0130(5) 0.0206(5) -0.0015(4) -0.0008(4) 0.0026(4)
O1 0.0401(6) 0.0288(5) 0.0185(5) 0.0100(5) 0.0066(4) 0.0039(4)
O2 0.0270(5) 0.0161(4) 0.0310(5) 0.0027(4) 0.0124(4) -0.0004(4)
O3 0.0214(5) 0.0233(5) 0.0257(5) -0.0021(4) -0.0011(4) -0.0015(4)
O4 0.0247(5) 0.0156(5) 0.0450(6) -0.0068(4) 0.0032(4) -0.0016(4)
O5 0.0793(10) 0.0776(11) 0.0221(6) -0.0468(8) 0.0161(6) -0.0094(6)
O6 0.0423(7) 0.0537(8) 0.0433(7) 0.0300(6) -0.0171(6) -0.0249(6)
O7 0.0668(8) 0.0201(5) 0.0276(5) -0.0130(5) -0.0005(5) -0.0074(4)
O8 0.0461(7) 0.0486(7) 0.0222(5) 0.0250(6) -0.0103(5) -0.0080(5)
C1 0.0136(5) 0.0142(5) 0.0202(5) -0.0012(4) -0.0010(4) 0.0030(4)
C2 0.0155(5) 0.0124(5) 0.0157(5) 0.0002(4) -0.0016(4) 0.0012(4)
C3 0.0212(6) 0.0124(5) 0.0232(6) -0.0023(5) -0.0013(5) -0.0010(4)
C4 0.0269(7) 0.0130(5) 0.0214(6) 0.0017(5) -0.0004(5) -0.0045(4)
C5 0.0225(6) 0.0145(5) 0.0165(5) 0.0023(5) 0.0020(5) -0.0017(4)
C6 0.0174(5) 0.0129(5) 0.0138(5) 0.0014(4) 0.0016(4) 0.0010(4)
C7 0.0252(6) 0.0148(5) 0.0131(5) 0.0044(5) 0.0018(4) 0.0006(4)
C8 0.0218(6) 0.0119(5) 0.0150(5) 0.0022(4) 0.0065(4) 0.0009(4)
C9 0.0296(7) 0.0140(5) 0.0213(6) 0.0029(5) 0.0119(5) 0.0035(5)
C10 0.0275(7) 0.0152(6) 0.0311(7) -0.0016(5) 0.0156(6) 0.0023(5)
C11 0.0187(6) 0.0159(6) 0.0335(7) -0.0021(5) 0.0090(5) -0.0014(5)
C12 0.0166(6) 0.0120(5) 0.0229(6) 0.0011(4) 0.0058(5) -0.0014(4)
C13 0.0154(5) 0.0186(6) 0.0192(5) -0.0019(5) 0.0039(4) -0.0049(4)
C14 0.0138(5) 0.0202(6) 0.0157(5) -0.0031(4) 0.0026(4) -0.0032(4)
C15 0.0160(6) 0.0299(7) 0.0147(5) -0.0063(5) 0.0034(4) -0.0054(5)
C16 0.0156(6) 0.0367(8) 0.0123(5) -0.0072(5) 0.0006(4) 0.0011(5)
C17 0.0155(6) 0.0281(7) 0.0162(5) -0.0046(5) -0.0017(4) 0.0053(5)
C18 0.0119(5) 0.0190(6) 0.0166(5) -0.0034(4) -0.0003(4) 0.0023(4)
C19 0.0177(6) 0.0115(5) 0.0225(6) 0.0026(4) 0.0035(5) -0.0001(4)
C20 0.0162(6) 0.0150(5) 0.0230(6) 0.0027(4) 0.0027(5) 0.0011(5)
C21 0.0147(5) 0.0166(5) 0.0234(6) 0.0013(5) 0.0063(4) 0.0049(5)
C22 0.0134(5) 0.0164(6) 0.0320(7) -0.0008(5) 0.0026(5) 0.0050(5)
C23 0.0239(6) 0.0186(6) 0.0170(5) -0.0002(5) -0.0055(5) -0.0008(4)
C24 0.0200(6) 0.0184(6) 0.0225(6) 0.0014(5) -0.0056(5) 0.0020(5)
C30 0.0187(6) 0.0179(6) 0.0179(5) 0.0002(5) -0.0021(4) 0.0025(4)
C31 0.0204(6) 0.0146(5) 0.0261(6) -0.0007(5) 0.0096(5) -0.0022(5)
C32 0.0163(6) 0.0202(6) 0.0259(6) -0.0022(5) -0.0008(5) 0.0004(5)

loop_
_atom_type_symbol
_atom_type_description
_atom_type_scat_dispersion_real
_atom_type_scat_dispersion_imag
_atom_type_scat_source
C C 0.0033 0.0016 'International Tables Vol C Tables 4.2.6.8 and 6.1.1.4'
H H 0.0000 0.0000 'International Tables Vol C Tables 4.2.6.8 and 6.1.1.4'
N N 0.0061 0.0033 'International Tables Vol C Tables 4.2.6.8 and 6.1.1.4'
O O 0.0106 0.0060 'International Tables Vol C Tables 4.2.6.8 and 6.1.1.4'
Cl Cl 0.1484 0.1585 'International Tables Vol C Tables 4.2.6.8 and 6.1.1.4'
Zn Zn 0.2839 1.4301 'International Tables Vol C Tables 4.2.6.8 and 6.1.1.4'

loop_
_geom_angle_atom_site_label_1
_geom_angle_atom_site_label_2
_geom_angle_atom_site_label_3
_geom_angle_site_symmetry_1
_geom_angle_site_symmetry_3
_geom_angle
_geom_angle_publ_flag
N5 Zn1 N4 . . 99.42(4) ?
N5 Zn1 N1 . . 96.05(4) ?
N4 Zn1 N1 . . 96.66(4) ?
N5 Zn1 N2 . . 170.83(4) ?
N4 Zn1 N2 . . 86.87(4) ?
N1 Zn1 N2 . . 76.48(4) ?
N5 Zn1 N3 . . 85.28(4) ?
N4 Zn1 N3 . . 76.36(4) ?
N1 Zn1 N3 . . 173.01(4) ?
N2 Zn1 N3 . . 102.78(4) ?
N5 Zn1 N6 . . 76.19(4) ?
N4 Zn1 N6 . . 174.46(4) ?
N1 Zn1 N6 . . 87.24(4) ?
N2 Zn1 N6 . . 97.90(3) ?
N3 Zn1 N6 . . 99.73(4) ?
O4 Cl1 O1 . . 110.15(7) ?
O4 Cl1 O3 . . 109.39(6) ?
O1 Cl1 O3 . . 109.22(6) ?
O4 Cl1 O2 . . 109.86(6) ?
O1 Cl1 O2 . . 109.27(6) ?
O3 Cl1 O2 . . 108.92(6) ?
O6 Cl2 O7 . . 110.73(8) ?
O6 Cl2 O5 . . 109.00(10) ?
O7 Cl2 O5 . . 108.61(7) ?
O6 Cl2 O8 . . 108.56(7) ?
O7 Cl2 O8 . . 111.23(8) ?
O5 Cl2 O8 . . 108.66(9) ?
C7 N1 C23 . . 118.87(11) ?
C7 N1 Zn1 . . 116.12(9) ?
C23 N1 Zn1 . . 124.93(8) ?
C12 N2 C8 . . 117.89(10) ?
C12 N2 Zn1 . . 132.51(8) ?
C8 N2 Zn1 . . 109.59(8) ?
C18 N3 C14 . . 117.81(10) ?
C18 N3 Zn1 . . 132.44(8) ?
C14 N3 Zn1 . . 109.10(8) ?
C13 N4 C19 . . 118.24(10) ?
C13 N4 Zn1 . . 116.87(9) ?
C19 N4 Zn1 . . 124.85(8) ?
C1 N5 C21 . . 118.64(10) ?
C1 N5 Zn1 . . 117.79(8) ?
C21 N5 Zn1 . . 123.56(8) ?
C6 N6 C2 . . 117.67(10) ?
C6 N6 Zn1 . . 133.77(8) ?
C2 N6 Zn1 . . 108.44(7) ?
C24 N7 C22 . . 117.93(10) ?
C24 N7 C20 . . 117.07(10) ?
C22 N7 C20 . . 117.54(11) ?
N5 C1 C2 . . 119.95(11) ?
N5 C1 H11 . . 120.0 ?
C2 C1 H11 . . 120.0 ?
N6 C2 C3 . . 123.52(11) ?
N6 C2 C1 . . 117.20(10) ?
C3 C2 C1 . . 119.26(11) ?
C2 C3 C4 . . 118.66(12) ?
C2 C3 H13 . . 120.7 ?
C4 C3 H13 . . 120.7 ?
C5 C4 C3 . . 118.26(12) ?
C5 C4 H14 . . 120.9 ?
C3 C4 H14 . . 120.9 ?
C4 C5 C6 . . 120.39(12) ?
C4 C5 H15 . . 119.8 ?
C6 C5 H15 . . 119.8 ?
N6 C6 C5 . . 121.48(11) ?
N6 C6 C31 . . 118.58(10) ?
C5 C6 C31 . . 119.92(11) ?
N1 C7 C8 . . 120.33(11) ?
N1 C7 H17 . . 119.8 ?
C8 C7 H17 . . 119.8 ?
N2 C8 C9 . . 123.25(12) ?
N2 C8 C7 . . 117.47(10) ?
C9 C8 C7 . . 119.27(11) ?
C10 C9 C8 . . 118.67(13) ?
C10 C9 H19 . . 120.7 ?
C8 C9 H19 . . 120.7 ?
C11 C10 C9 . . 118.59(12) ?
C11 C10 H110 . . 120.7 ?
C9 C10 H110 . . 120.7 ?
C10 C11 C12 . . 120.19(13) ?
C10 C11 H111 . . 119.9 ?
C12 C11 H111 . . 119.9 ?
N2 C12 C11 . . 121.37(12) ?
N2 C12 C32 . . 118.62(11) ?
C11 C12 C32 . . 120.01(12) ?
N4 C13 C14 . . 120.47(11) ?
N4 C13 H113 . . 119.8 ?
C14 C13 H113 . . 119.8 ?
N3 C14 C15 . . 123.67(12) ?
N3 C14 C13 . . 116.85(10) ?
C15 C14 C13 . . 119.36(11) ?
C16 C15 C14 . . 118.27(12) ?
C16 C15 H115 . . 120.9 ?
C14 C15 H115 . . 120.9 ?
C17 C16 C15 . . 118.82(11) ?
C17 C16 H116 . . 120.6 ?
C15 C16 H116 . . 120.6 ?
C16 C17 C18 . . 120.26(12) ?
C16 C17 H117 . . 119.9 ?
C18 C17 H117 . . 119.9 ?
N3 C18 C17 . . 121.04(12) ?
N3 C18 C30 . . 119.10(10) ?
C17 C18 C30 . . 119.85(11) ?
N4 C19 C20 . . 108.01(10) ?
N4 C19 H119 . . 110.1 ?
C20 C19 H119 . . 110.1 ?
N4 C19 H219 . . 110.1 ?
C20 C19 H219 . . 110.1 ?
H119 C19 H219 . . 108.4 ?
N7 C20 C19 . . 111.06(10) ?
N7 C20 H120 . . 109.4 ?
C19 C20 H120 . . 109.4 ?
N7 C20 H220 . . 109.4 ?
C19 C20 H220 . . 109.4 ?
H120 C20 H220 . . 108.0 ?
N5 C21 C22 . . 108.84(10) ?
N5 C21 H121 . . 109.9 ?
C22 C21 H121 . . 109.9 ?
N5 C21 H221 . . 109.9 ?
C22 C21 H221 . . 109.9 ?
H121 C21 H221 . . 108.3 ?
N7 C22 C21 . . 112.13(10) ?
N7 C22 H122 . . 109.2 ?
C21 C22 H122 . . 109.2 ?
N7 C22 H222 . . 109.2 ?
C21 C22 H222 . . 109.2 ?
H122 C22 H222 . . 107.9 ?
N1 C23 C24 . . 109.86(10) ?
N1 C23 H123 . . 109.7 ?
C24 C23 H123 . . 109.7 ?
N1 C23 H223 . . 109.7 ?
C24 C23 H223 . . 109.7 ?
H123 C23 H223 . . 108.2 ?
N7 C24 C23 . . 111.99(10) ?
N7 C24 H124 . . 109.2 ?
C23 C24 H124 . . 109.2 ?
N7 C24 H224 . . 109.2 ?
C23 C24 H224 . . 109.2 ?
H124 C24 H224 . . 107.9 ?
C18 C30 H130 . . 109.5 ?
C18 C30 H230 . . 109.5 ?
H130 C30 H230 . . 109.5 ?
C18 C30 H330 . . 109.5 ?
H130 C30 H330 . . 109.5 ?
H230 C30 H330 . . 109.5 ?
C6 C31 H131 . . 109.5 ?
C6 C31 H231 . . 109.5 ?
H131 C31 H231 . . 109.5 ?
C6 C31 H331 . . 109.5 ?
H131 C31 H331 . . 109.5 ?
H231 C31 H331 . . 109.5 ?
C12 C32 H132 . . 109.5 ?
C12 C32 H232 . . 109.5 ?
H132 C32 H232 . . 109.5 ?
C12 C32 H332 . . 109.5 ?
H132 C32 H332 . . 109.5 ?
H232 C32 H332 . . 109.5 ?

loop_
_geom_bond_atom_site_label_1
_geom_bond_atom_site_label_2
_geom_bond_site_symmetry_2
_geom_bond_distance
_geom_bond_publ_flag
Zn1 N5 . 2.0961(10) ?
Zn1 N4 . 2.1030(10) ?
Zn1 N1 . 2.1400(10) ?
Zn1 N2 . 2.2904(10) ?
Zn1 N3 . 2.3021(10) ?
Zn1 N6 . 2.3258(10) ?
Cl1 O4 . 1.4362(10) ?
Cl1 O1 . 1.4408(10) ?
Cl1 O3 . 1.4441(10) ?
Cl1 O2 . 1.4503(9) ?
Cl2 O6 . 1.4201(11) ?
Cl2 O7 . 1.4278(11) ?
Cl2 O5 . 1.4354(12) ?
Cl2 O8 . 1.4355(11) ?
N1 C7 . 1.2705(16) ?
N1 C23 . 1.4651(17) ?
N2 C12 . 1.3448(16) ?
N2 C8 . 1.3561(16) ?
N3 C18 . 1.3440(16) ?
N3 C14 . 1.3577(16) ?
N4 C13 . 1.2685(16) ?
N4 C19 . 1.4619(15) ?
N5 C1 . 1.2709(15) ?
N5 C21 . 1.4680(15) ?
N6 C6 . 1.3446(15) ?
N6 C2 . 1.3556(15) ?
N7 C24 . 1.4449(16) ?
N7 C22 . 1.4491(16) ?
N7 C20 . 1.4528(16) ?
C1 C2 . 1.4747(17) ?
C1 H11 . 0.9500 ?
C2 C3 . 1.3816(17) ?
C3 C4 . 1.3921(19) ?
C3 H13 . 0.9500 ?
C4 C5 . 1.3753(18) ?
C4 H14 . 0.9500 ?
C5 C6 . 1.4014(17) ?
C5 H15 . 0.9500 ?
C6 C31 . 1.4980(17) ?
C7 C8 . 1.4756(18) ?
C7 H17 . 0.9500 ?
C8 C9 . 1.3872(17) ?
C9 C10 . 1.386(2) ?
C9 H19 . 0.9500 ?
C10 C11 . 1.377(2) ?
C10 H110 . 0.9500 ?
C11 C12 . 1.4045(18) ?
C11 H111 . 0.9500 ?
C12 C32 . 1.4964(18) ?
C13 C14 . 1.4660(18) ?
C13 H113 . 0.9500 ?
C14 C15 . 1.3844(17) ?
C15 C16 . 1.384(2) ?
C15 H115 . 0.9500 ?
C16 C17 . 1.3764(19) ?
C16 H116 . 0.9500 ?
C17 C18 . 1.4070(16) ?
C17 H117 . 0.9500 ?
C18 C30 . 1.4904(17) ?
C19 C20 . 1.5295(17) ?
C19 H119 . 0.9900 ?
C19 H219 . 0.9900 ?
C20 H120 . 0.9900 ?
C20 H220 . 0.9900 ?
C21 C22 . 1.5334(18) ?
C21 H121 . 0.9900 ?
C21 H221 . 0.9900 ?
C22 H122 . 0.9900 ?
C22 H222 . 0.9900 ?
C23 C24 . 1.5309(19) ?
C23 H123 . 0.9900 ?
C23 H223 . 0.9900 ?
C24 H124 . 0.9900 ?
C24 H224 . 0.9900 ?
C30 H130 . 0.9800 ?
C30 H230 . 0.9800 ?
C30 H330 . 0.9800 ?
C31 H131 . 0.9800 ?
C31 H231 . 0.9800 ?
C31 H331 . 0.9800 ?
C32 H132 . 0.9800 ?
C32 H232 . 0.9800 ?
C32 H332 . 0.9800 ?
